data_7158929
loop_
_publ_author_name
'Bannykh, Anton'
'Levashova, Ekaterina'
'Bakulina, Olga'
'Krasavin, Mikhail'

_publ_section_title
;
 New Reagent Space and New Scope for the Castagnoli-Cushman Reaction of
 Oximes and 3-Arylglutaconic anhydrides
;
_journal_name_full 'Organic &amp; Biomolecular Chemistry'
_journal_paper_doi 10.1039/D2OB01675C
_journal_year 2022
_chemical_absolute_configuration unk
_chemical_formula_moiety 'C16 H18 F N O2'
_chemical_formula_sum 'C16 H18 F N O2'
_chemical_formula_weight 275.31
_space_group_crystal_system trigonal
_space_group_IT_number 144
_space_group_name_Hall 'P 31'
_space_group_name_H-M_alt 'P 31'
_atom_sites_solution_hydrogens geom
_atom_sites_solution_primary dual
_audit_creation_date 2022-04-11
_audit_creation_method
;
Olex2 1.3
(compiled 2020.11.12 svn.r5f609507 for OlexSys, GUI svn.r6408)
;
_audit_update_record
;
2022-04-11 deposited with the CCDC.	2022-10-14 downloaded from the CCDC.
;
_cell_angle_alpha 90
_cell_angle_beta 90
_cell_angle_gamma 120
_cell_formula_units_Z 3
_cell_length_a 9.9484(3)
_cell_length_b 9.9484(3)
_cell_length_c 11.8653(4)
_cell_measurement_reflns_used 6085
_cell_measurement_temperature 100.15
_cell_measurement_theta_max 1.00000
_cell_measurement_theta_min 0.79156
_cell_volume 1016.99(6)
_computing_molecular_graphics 'Olex2 1.3 (Dolomanov et al., 2009)'
_computing_publication_material 'Olex2 1.3 (Dolomanov et al., 2009)'
_computing_structure_refinement 'SHELXL 2018/3 (Sheldrick, 2015)'
_computing_structure_solution 'SHELXT 2018/2 (Sheldrick, 2018)'
_diffrn_ambient_temperature 100.15
_diffrn_measured_fraction_theta_full 1.000
_diffrn_measured_fraction_theta_max 0.971
_diffrn_measurement_device_type 'XtaLAB Synergy, Single source at home/near, HyPix'
_diffrn_radiation_type CuK\a
_diffrn_radiation_wavelength 1.54184
_diffrn_reflns_av_R_equivalents 0.0436
_diffrn_reflns_av_unetI/netI 0.0376
_diffrn_reflns_Laue_measured_fraction_full 1.000
_diffrn_reflns_Laue_measured_fraction_max 0.971
_diffrn_reflns_limit_h_max 12
_diffrn_reflns_limit_h_min -12
_diffrn_reflns_limit_k_max 11
_diffrn_reflns_limit_k_min -12
_diffrn_reflns_limit_l_max 14
_diffrn_reflns_limit_l_min -12
_diffrn_reflns_number 10563
_diffrn_reflns_point_group_measured_fraction_full 0.952
_diffrn_reflns_point_group_measured_fraction_max 0.908
_diffrn_reflns_theta_full 67.684
_diffrn_reflns_theta_max 79.827
_diffrn_reflns_theta_min 5.134
_exptl_absorpt_coefficient_mu 0.805
_exptl_crystal_colour 'clear orangish'
_exptl_crystal_colour_lustre clear
_exptl_crystal_colour_modifier orangish
_exptl_crystal_density_diffrn 1.349
_exptl_crystal_description prism
_exptl_crystal_F_000 438
_exptl_crystal_size_max 0.24
_exptl_crystal_size_mid 0.12
_exptl_crystal_size_min 0.1
_refine_diff_density_max 0.184
_refine_diff_density_min -0.143
_refine_diff_density_rms 0.035
_refine_ls_abs_structure_details
;
 Flack x determined using 1110 quotients [(I+)-(I-)]/[(I+)+(I-)]
 (Parsons, Flack and Wagner, Acta Cryst. B69 (2013) 249-259).
;
_refine_ls_abs_structure_Flack 0.17(12)
_refine_ls_extinction_coef 0.0031(9)
_refine_ls_extinction_expression Fc^*^=kFc[1+0.001xFc^2^\l^3^/sin(2\q)]^-1/4^
_refine_ls_extinction_method 'SHELXL-2018/3 (Sheldrick 2018)'
_refine_ls_goodness_of_fit_ref 1.084
_refine_ls_hydrogen_treatment constr
_refine_ls_matrix_type full
_refine_ls_number_parameters 183
_refine_ls_number_reflns 2685
_refine_ls_number_restraints 1
_refine_ls_restrained_S_all 1.084
_refine_ls_R_factor_all 0.0344
_refine_ls_R_factor_gt 0.0324
_refine_ls_shift/su_max 0.000
_refine_ls_shift/su_mean 0.000
_refine_ls_structure_factor_coef Fsqd
_refine_ls_weighting_details 'w=1/[\s^2^(Fo^2^)+(0.0380P)^2^+0.1469P] where P=(Fo^2^+2Fc^2^)/3'
_refine_ls_weighting_scheme calc
_refine_ls_wR_factor_gt 0.0817
_refine_ls_wR_factor_ref 0.0827
_reflns_Friedel_coverage 0.871
_reflns_Friedel_fraction_full 0.905
_reflns_Friedel_fraction_max 0.846
_reflns_number_gt 2536
_reflns_number_total 2685
_reflns_threshold_expression 'I > 2\s(I)'
_cod_data_source_file d2ob01675c2.cif
_cod_data_source_block 1ver1-20724_abb-761
_cod_original_cell_volume 1016.99(7)
_cod_database_code 7158929
_shelx_shelxl_version_number 2018/3
_shelx_space_group_comment
;
The symmetry employed for this shelxl refinement is uniquely defined
by the following loop, which should always be used as a source of
symmetry information in preference to the above space-group names.
They are only intended as comments.
;
_olex2_refinement_description
;
1. Fixed Uiso
 At 1.2 times of:
  All C(H) groups, All C(H,H) groups
 At 1.5 times of:
  All O(H) groups
2.a Secondary CH2 refined with riding coordinates:
 C2(H2A,H2B), C6(H6A,H6B), C7(H7A,H7B), C8(H8A,H8B), C9(H9A,H9B), C10(H10A,H10B)
2.b Aromatic/amide H refined with riding coordinates:
 C4(H4), C12(H12), C13(H13), C15(H15), C16(H16)
2.c Idealised tetrahedral OH refined as rotating group:
 O1(H1)
;
_olex2_submission_special_instructions 'No special instructions were received'

loop_
_space_group_symop_operation_xyz
'x, y, z'
'-y, x-y, z+1/3'
'-x+y, -x, z+2/3'

loop_
_atom_site_label
_atom_site_type_symbol
_atom_site_fract_x
_atom_site_fract_y
_atom_site_fract_z
_atom_site_U_iso_or_equiv
_atom_site_adp_type
_atom_site_occupancy
_atom_site_site_symmetry_order
_atom_site_calc_flag
_atom_site_refinement_flags_posn
_atom_site_refinement_flags_adp
_atom_site_refinement_flags_occupancy
_atom_site_disorder_assembly
_atom_site_disorder_group
F001 F 0.52779(19) 0.76565(19) 0.11468(13) 0.0362(4) Uani 1 1 d . . . . .
O1 O 0.82472(19) 0.57237(19) 0.86010(13) 0.0244(4) Uani 1 1 d . . . . .
H1 H 0.749600 0.512931 0.901331 0.037 Uiso 1 1 calc R U . . .
O2 O 0.79213(19) 0.39200(19) 0.68599(14) 0.0258(4) Uani 1 1 d . . . . .
N1 N 0.7689(2) 0.5914(2) 0.75650(16) 0.0229(4) Uani 1 1 d . . . . .
C1 C 0.7642(3) 0.4994(3) 0.6722(2) 0.0220(5) Uani 1 1 d . . . . .
C2 C 0.7231(3) 0.5292(3) 0.5565(2) 0.0247(5) Uani 1 1 d . . . . .
H2A H 0.811770 0.554727 0.505802 0.030 Uiso 1 1 calc R U . . .
H2B H 0.633737 0.431460 0.528670 0.030 Uiso 1 1 calc R U . . .
C3 C 0.6831(2) 0.6551(3) 0.54599(19) 0.0217(5) Uani 1 1 d . . . . .
C4 C 0.6951(3) 0.7410(3) 0.6353(2) 0.0243(5) Uani 1 1 d . . . . .
H4 H 0.669070 0.819817 0.624158 0.029 Uiso 1 1 calc R U . . .
C5 C 0.7452(3) 0.7270(3) 0.7517(2) 0.0220(5) Uani 1 1 d . . . . .
C6 C 0.6173(3) 0.6992(3) 0.8368(2) 0.0264(5) Uani 1 1 d . . . . .
H6A H 0.518036 0.609425 0.811619 0.032 Uiso 1 1 calc R U . . .
H6B H 0.643614 0.672814 0.910968 0.032 Uiso 1 1 calc R U . . .
C7 C 0.5962(3) 0.8402(3) 0.8503(2) 0.0315(5) Uani 1 1 d . . . . .
H7A H 0.559058 0.860374 0.778283 0.038 Uiso 1 1 calc R U . . .
H7B H 0.516590 0.818257 0.908573 0.038 Uiso 1 1 calc R U . . .
C8 C 0.7476(4) 0.9830(3) 0.8839(3) 0.0367(6) Uani 1 1 d . . . . .
H8A H 0.779373 0.966624 0.959335 0.044 Uiso 1 1 calc R U . . .
H8B H 0.732020 1.073660 0.888362 0.044 Uiso 1 1 calc R U . . .
C9 C 0.8757(3) 1.0163(3) 0.7989(3) 0.0344(6) Uani 1 1 d . . . . .
H9A H 0.974367 1.105559 0.825594 0.041 Uiso 1 1 calc R U . . .
H9B H 0.849442 1.045064 0.725709 0.041 Uiso 1 1 calc R U . . .
C10 C 0.8977(3) 0.8763(3) 0.7823(2) 0.0270(5) Uani 1 1 d . . . . .
H10A H 0.940169 0.858162 0.852512 0.032 Uiso 1 1 calc R U . . .
H10B H 0.974556 0.899596 0.721577 0.032 Uiso 1 1 calc R U . . .
C11 C 0.6363(2) 0.6809(3) 0.4331(2) 0.0212(5) Uani 1 1 d . . . . .
C12 C 0.5993(3) 0.7977(3) 0.4145(2) 0.0256(5) Uani 1 1 d . . . . .
H12 H 0.600393 0.859043 0.476274 0.031 Uiso 1 1 calc R U . . .
C13 C 0.5611(3) 0.8257(3) 0.3087(2) 0.0282(5) Uani 1 1 d . . . . .
H13 H 0.536114 0.905148 0.297124 0.034 Uiso 1 1 calc R U . . .
C14 C 0.5603(3) 0.7351(3) 0.2195(2) 0.0252(5) Uani 1 1 d . . . . .
C15 C 0.5911(3) 0.6169(3) 0.2333(2) 0.0260(5) Uani 1 1 d . . . . .
H15 H 0.586833 0.554491 0.171262 0.031 Uiso 1 1 calc R U . . .
C16 C 0.6288(3) 0.5903(3) 0.3406(2) 0.0232(5) Uani 1 1 d . . . . .
H16 H 0.650079 0.508181 0.351457 0.028 Uiso 1 1 calc R U . . .

loop_
_atom_site_aniso_label
_atom_site_aniso_U_11
_atom_site_aniso_U_22
_atom_site_aniso_U_33
_atom_site_aniso_U_23
_atom_site_aniso_U_13
_atom_site_aniso_U_12
F001 0.0535(9) 0.0468(9) 0.0197(8) -0.0019(6) -0.0070(7) 0.0336(8)
O1 0.0274(8) 0.0307(8) 0.0156(8) 0.0034(6) -0.0021(6) 0.0148(7)
O2 0.0313(8) 0.0272(8) 0.0227(9) -0.0008(6) -0.0037(6) 0.0174(7)
N1 0.0271(9) 0.0251(9) 0.0169(10) 0.0016(8) -0.0033(7) 0.0134(8)
C1 0.0201(10) 0.0234(10) 0.0213(12) 0.0016(9) 0.0013(8) 0.0101(8)
C2 0.0295(11) 0.0260(11) 0.0194(12) -0.0013(9) -0.0017(9) 0.0145(9)
C3 0.0201(10) 0.0215(10) 0.0207(12) 0.0010(8) -0.0008(8) 0.0082(8)
C4 0.0288(11) 0.0248(11) 0.0195(12) 0.0026(8) 0.0004(9) 0.0136(9)
C5 0.0257(11) 0.0225(10) 0.0184(12) -0.0004(8) -0.0016(8) 0.0125(9)
C6 0.0275(11) 0.0304(11) 0.0214(13) 0.0040(9) 0.0024(9) 0.0144(9)
C7 0.0391(13) 0.0440(13) 0.0217(13) 0.0032(10) 0.0036(10) 0.0287(12)
C8 0.0549(16) 0.0369(14) 0.0275(14) -0.0073(11) -0.0039(12) 0.0299(13)
C9 0.0410(14) 0.0257(11) 0.0329(15) -0.0023(10) -0.0025(11) 0.0139(11)
C10 0.0279(12) 0.0259(11) 0.0249(13) 0.0008(9) -0.0003(9) 0.0117(10)
C11 0.0177(9) 0.0215(10) 0.0201(12) 0.0000(8) 0.0004(8) 0.0065(8)
C12 0.0297(11) 0.0282(11) 0.0216(13) -0.0047(9) -0.0048(9) 0.0166(10)
C13 0.0334(12) 0.0292(11) 0.0272(14) -0.0033(10) -0.0065(10) 0.0196(10)
C14 0.0279(11) 0.0312(11) 0.0181(12) 0.0017(9) -0.0042(9) 0.0160(10)
C15 0.0251(11) 0.0304(12) 0.0201(12) -0.0032(9) -0.0001(9) 0.0122(9)
C16 0.0272(11) 0.0246(11) 0.0201(12) -0.0003(9) -0.0012(9) 0.0146(9)

loop_
_atom_type_symbol
_atom_type_description
_atom_type_scat_dispersion_real
_atom_type_scat_dispersion_imag
_atom_type_scat_source
C C 0.0181 0.0091 'International Tables Vol C Tables 4.2.6.8 and 6.1.1.4'
H H 0.0000 0.0000 'International Tables Vol C Tables 4.2.6.8 and 6.1.1.4'
F F 0.0727 0.0534 'International Tables Vol C Tables 4.2.6.8 and 6.1.1.4'
N N 0.0311 0.0180 'International Tables Vol C Tables 4.2.6.8 and 6.1.1.4'
O O 0.0492 0.0322 'International Tables Vol C Tables 4.2.6.8 and 6.1.1.4'

loop_
_geom_angle_atom_site_label_1
_geom_angle_atom_site_label_2
_geom_angle_atom_site_label_3
_geom_angle
_geom_angle_site_symmetry_1
_geom_angle_site_symmetry_3
_geom_angle_publ_flag
N1 O1 H1 109.5 . . ?
O1 N1 C5 114.27(17) . . ?
C1 N1 O1 116.35(17) . . ?
C1 N1 C5 128.7(2) . . ?
O2 C1 N1 122.8(2) . . ?
O2 C1 C2 119.3(2) . . ?
N1 C1 C2 117.84(19) . . ?
C1 C2 H2A 108.1 . . ?
C1 C2 H2B 108.1 . . ?
H2A C2 H2B 107.3 . . ?
C3 C2 C1 116.93(19) . . ?
C3 C2 H2A 108.1 . . ?
C3 C2 H2B 108.1 . . ?
C4 C3 C2 119.7(2) . . ?
C4 C3 C11 122.95(19) . . ?
C11 C3 C2 117.28(19) . . ?
C3 C4 H4 116.5 . . ?
C3 C4 C5 127.0(2) . . ?
C5 C4 H4 116.5 . . ?
N1 C5 C4 109.37(19) . . ?
N1 C5 C6 107.76(18) . . ?
N1 C5 C10 109.82(18) . . ?
C4 C5 C6 109.77(19) . . ?
C4 C5 C10 109.88(19) . . ?
C6 C5 C10 110.21(19) . . ?
C5 C6 H6A 109.1 . . ?
C5 C6 H6B 109.1 . . ?
H6A C6 H6B 107.8 . . ?
C7 C6 C5 112.64(19) . . ?
C7 C6 H6A 109.1 . . ?
C7 C6 H6B 109.1 . . ?
C6 C7 H7A 109.4 . . ?
C6 C7 H7B 109.4 . . ?
H7A C7 H7B 108.0 . . ?
C8 C7 C6 111.0(2) . . ?
C8 C7 H7A 109.4 . . ?
C8 C7 H7B 109.4 . . ?
C7 C8 H8A 109.4 . . ?
C7 C8 H8B 109.4 . . ?
C7 C8 C9 111.1(2) . . ?
H8A C8 H8B 108.0 . . ?
C9 C8 H8A 109.4 . . ?
C9 C8 H8B 109.4 . . ?
C8 C9 H9A 109.2 . . ?
C8 C9 H9B 109.2 . . ?
C8 C9 C10 111.9(2) . . ?
H9A C9 H9B 107.9 . . ?
C10 C9 H9A 109.2 . . ?
C10 C9 H9B 109.2 . . ?
C5 C10 H10A 109.0 . . ?
C5 C10 H10B 109.0 . . ?
C9 C10 C5 112.8(2) . . ?
C9 C10 H10A 109.0 . . ?
C9 C10 H10B 109.0 . . ?
H10A C10 H10B 107.8 . . ?
C12 C11 C3 121.4(2) . . ?
C16 C11 C3 121.2(2) . . ?
C16 C11 C12 117.4(2) . . ?
C11 C12 H12 119.2 . . ?
C13 C12 C11 121.5(2) . . ?
C13 C12 H12 119.2 . . ?
C12 C13 H13 120.8 . . ?
C12 C13 C14 118.4(2) . . ?
C14 C13 H13 120.8 . . ?
F001 C14 C13 118.6(2) . . ?
F001 C14 C15 118.9(2) . . ?
C15 C14 C13 122.5(2) . . ?
C14 C15 H15 120.9 . . ?
C14 C15 C16 118.1(2) . . ?
C16 C15 H15 120.9 . . ?
C11 C16 H16 119.0 . . ?
C15 C16 C11 121.9(2) . . ?
C15 C16 H16 119.0 . . ?

loop_
_geom_bond_atom_site_label_1
_geom_bond_atom_site_label_2
_geom_bond_distance
_geom_bond_site_symmetry_2
_geom_bond_publ_flag
F001 C14 1.357(3) . ?
O1 H1 0.8400 . ?
O1 N1 1.400(2) . ?
O2 C1 1.242(3) . ?
N1 C1 1.341(3) . ?
N1 C5 1.482(3) . ?
C1 C2 1.504(3) . ?
C2 H2A 0.9900 . ?
C2 H2B 0.9900 . ?
C2 C3 1.497(3) . ?
C3 C4 1.329(3) . ?
C3 C11 1.483(3) . ?
C4 H4 0.9500 . ?
C4 C5 1.498(3) . ?
C5 C6 1.537(3) . ?
C5 C10 1.545(3) . ?
C6 H6A 0.9900 . ?
C6 H6B 0.9900 . ?
C6 C7 1.527(3) . ?
C7 H7A 0.9900 . ?
C7 H7B 0.9900 . ?
C7 C8 1.519(4) . ?
C8 H8A 0.9900 . ?
C8 H8B 0.9900 . ?
C8 C9 1.526(4) . ?
C9 H9A 0.9900 . ?
C9 H9B 0.9900 . ?
C9 C10 1.527(3) . ?
C10 H10A 0.9900 . ?
C10 H10B 0.9900 . ?
C11 C12 1.401(3) . ?
C11 C16 1.398(3) . ?
C12 H12 0.9500 . ?
C12 C13 1.380(3) . ?
C13 H13 0.9500 . ?
C13 C14 1.386(3) . ?
C14 C15 1.366(3) . ?
C15 H15 0.9500 . ?
C15 C16 1.389(4) . ?
C16 H16 0.9500 . ?

loop_
_geom_torsion_atom_site_label_1
_geom_torsion_atom_site_label_2
_geom_torsion_atom_site_label_3
_geom_torsion_atom_site_label_4
_geom_torsion
_geom_torsion_site_symmetry_1
_geom_torsion_site_symmetry_2
_geom_torsion_site_symmetry_3
_geom_torsion_site_symmetry_4
_geom_torsion_publ_flag
F001 C14 C15 C16 178.0(2) . . . . ?
O1 N1 C1 O2 7.1(3) . . . . ?
O1 N1 C1 C2 -172.90(18) . . . . ?
O1 N1 C5 C4 176.54(17) . . . . ?
O1 N1 C5 C6 -64.2(2) . . . . ?
O1 N1 C5 C10 55.9(2) . . . . ?
O2 C1 C2 C3 177.1(2) . . . . ?
N1 C1 C2 C3 -2.9(3) . . . . ?
N1 C5 C6 C7 172.9(2) . . . . ?
N1 C5 C10 C9 -170.2(2) . . . . ?
C1 N1 C5 C4 6.4(3) . . . . ?
C1 N1 C5 C6 125.6(2) . . . . ?
C1 N1 C5 C10 -114.3(2) . . . . ?
C1 C2 C3 C4 4.4(3) . . . . ?
C1 C2 C3 C11 -177.59(19) . . . . ?
C2 C3 C4 C5 -0.4(3) . . . . ?
C2 C3 C11 C12 -178.9(2) . . . . ?
C2 C3 C11 C16 0.5(3) . . . . ?
C3 C4 C5 N1 -4.5(3) . . . . ?
C3 C4 C5 C6 -122.6(2) . . . . ?
C3 C4 C5 C10 116.1(2) . . . . ?
C3 C11 C12 C13 177.6(2) . . . . ?
C3 C11 C16 C15 -177.4(2) . . . . ?
C4 C3 C11 C12 -1.0(3) . . . . ?
C4 C3 C11 C16 178.4(2) . . . . ?
C4 C5 C6 C7 -68.1(3) . . . . ?
C4 C5 C10 C9 69.5(3) . . . . ?
C5 N1 C1 O2 177.1(2) . . . . ?
C5 N1 C1 C2 -2.9(3) . . . . ?
C5 C6 C7 C8 -56.2(3) . . . . ?
C6 C5 C10 C9 -51.6(3) . . . . ?
C6 C7 C8 C9 56.3(3) . . . . ?
C7 C8 C9 C10 -55.2(3) . . . . ?
C8 C9 C10 C5 53.4(3) . . . . ?
C10 C5 C6 C7 53.1(3) . . . . ?
C11 C3 C4 C5 -178.3(2) . . . . ?
C11 C12 C13 C14 -0.1(4) . . . . ?
C12 C11 C16 C15 2.0(3) . . . . ?
C12 C13 C14 F001 -177.9(2) . . . . ?
C12 C13 C14 C15 2.0(4) . . . . ?
C13 C14 C15 C16 -1.8(4) . . . . ?
C14 C15 C16 C11 -0.2(3) . . . . ?
C16 C11 C12 C13 -1.8(3) . . . . ?
